data_4324566
loop_
_publ_author_name
'Gernot Nuss'
'Gerald Saischek'
'Manuel Volpe'
'Karl Gatterer'
'Ferdinand Belaj'
'Nadia C. M\"osch-Zanetti'

_publ_contact_author_address
; Institute of Chemistry,
  Karl-Franzens University Graz,
  Schubertstr. 1,
  A-8010 Graz,
  Austria
;
_publ_contact_author_email ferdinand.belaj@uni-graz.at
_publ_contact_author_fax 43(316)3809835
_publ_contact_author_name 'Ferdinand Belaj'
_publ_contact_author_phone 43(316)3805288
_publ_section_title
;
 Novel Pyridazine Based Scorpionate Ligands in Cobalt and Nickel Boratrane
 Compounds
;
_journal_name_full 'Inorganic Chemistry'
_journal_page_first 1991
_journal_page_last 2001
_journal_paper_doi 10.1021/ic102494k
_journal_volume 50
_journal_year 2011
_chemical_formula_moiety 'C24 H33 B Cl N6 Ni S3, C H4 O'
_chemical_formula_sum 'C25 H37 B Cl N6 Ni O S3'
_chemical_formula_weight 638.76
_chemical_name_systematic
; 
 ? 
;
_space_group_IT_number 2
_symmetry_cell_setting triclinic
_symmetry_space_group_name_Hall '-P 1'
_symmetry_space_group_name_H-M 'P -1'
_atom_sites_solution_hydrogens geom
_atom_sites_solution_primary direct
_atom_sites_solution_secondary difmap
_audit_creation_method SHELXL-97
_cell_angle_alpha 105.777(7)
_cell_angle_beta 99.126(9)
_cell_angle_gamma 95.234(7)
_cell_formula_units_Z 2
_cell_length_a 9.421(2)
_cell_length_b 12.321(2)
_cell_length_c 14.167(3)
_cell_measurement_reflns_used 9916
_cell_measurement_temperature 100(2)
_cell_measurement_theta_max 28.5
_cell_measurement_theta_min 2.9
_cell_volume 1546.8(5)
_computing_cell_refinement 'Bruker SAINT'
_computing_data_collection 'Bruker APEX2'
_computing_data_reduction 'Bruker SAINT'
_computing_molecular_graphics 'Bruker SHELXTL'
_computing_publication_material 'Bruker SHELXTL'
_computing_structure_refinement 'SHELXL-97 (Sheldrick, 2008)'
_computing_structure_solution 'SHELXS-97 (Sheldrick, 2008)'
_diffrn_ambient_temperature 100(2)
_diffrn_measured_fraction_theta_full 0.984
_diffrn_measured_fraction_theta_max 0.975
_diffrn_measurement_device_type 'Bruker APEX-II CCD'
_diffrn_measurement_method '\f and \w scans'
_diffrn_radiation_monochromator graphite
_diffrn_radiation_source 'fine-focus sealed tube'
_diffrn_radiation_type MoK\a
_diffrn_radiation_wavelength 0.71073
_diffrn_reflns_av_R_equivalents 0.0325
_diffrn_reflns_av_sigmaI/netI 0.0436
_diffrn_reflns_limit_h_max 12
_diffrn_reflns_limit_h_min -11
_diffrn_reflns_limit_k_max 16
_diffrn_reflns_limit_k_min -16
_diffrn_reflns_limit_l_max 16
_diffrn_reflns_limit_l_min -19
_diffrn_reflns_number 22785
_diffrn_reflns_theta_full 26.50
_diffrn_reflns_theta_max 28.55
_diffrn_reflns_theta_min 2.21
_diffrn_standards_number 0
_exptl_absorpt_coefficient_mu 0.945
_exptl_absorpt_correction_T_max 1.000
_exptl_absorpt_correction_T_min 0.8235
_exptl_absorpt_correction_type multi-scan
_exptl_absorpt_process_details SADABS
_exptl_crystal_colour red
_exptl_crystal_density_diffrn 1.371
_exptl_crystal_description lozenge
_exptl_crystal_F_000 670
_exptl_crystal_size_max 0.23
_exptl_crystal_size_mid 0.09
_exptl_crystal_size_min 0.04
_refine_diff_density_max 2.846
_refine_diff_density_min -0.692
_refine_diff_density_rms 0.099
_refine_ls_extinction_method none
_refine_ls_goodness_of_fit_ref 1.144
_refine_ls_hydrogen_treatment riding
_refine_ls_matrix_type full
_refine_ls_number_parameters 354
_refine_ls_number_reflns 7690
_refine_ls_number_restraints 0
_refine_ls_restrained_S_all 1.144
_refine_ls_R_factor_all 0.0712
_refine_ls_R_factor_gt 0.0510
_refine_ls_shift/su_max 0.000
_refine_ls_shift/su_mean 0.000
_refine_ls_structure_factor_coef Fsqd
_refine_ls_weighting_details 'calc w=1/[\s^2^(Fo^2^)+(0.0411P)^2^+4.1694P] where P=(Fo^2^+2Fc^2^)/3'
_refine_ls_weighting_scheme calc
_refine_ls_wR_factor_gt 0.1222
_refine_ls_wR_factor_ref 0.1331
_reflns_number_gt 6099
_reflns_number_total 7690
_reflns_threshold_expression >2sigma(I)
_cod_data_source_file ic102494k_si_001_1.cif
_cod_data_source_block BUNITR
_cod_original_cell_volume 1546.8(6)
_cod_database_code 4324566

loop_
_symmetry_equiv_pos_as_xyz
'x, y, z'
'-x, -y, -z'

loop_
_atom_site_label
_atom_site_type_symbol
_atom_site_fract_x
_atom_site_fract_y
_atom_site_fract_z
_atom_site_U_iso_or_equiv
_atom_site_adp_type
_atom_site_occupancy
_atom_site_symmetry_multiplicity
_atom_site_calc_flag
_atom_site_refinement_flags
Ni1 Ni 0.58785(4) 0.07169(3) 0.79413(3) 0.01517(11) Uani 1 1 d .
Cl1 Cl 0.76084(9) 0.23231(7) 0.84053(6) 0.02417(19) Uani 1 1 d .
O2S O 0.6543(5) 0.4551(4) 0.9680(4) 0.0828(14) Uani 1 1 d .
H2S H 0.6442 0.4228 0.9064 0.124 Uiso 1 1 calc R
S3 S 0.68041(8) -0.02824(7) 0.66107(6) 0.01665(17) Uani 1 1 d .
S1 S 0.39015(9) 0.16520(7) 0.79432(7) 0.01973(18) Uani 1 1 d .
S2 S 0.64659(8) 0.00747(7) 0.92888(6) 0.01576(16) Uani 1 1 d .
B1 B 0.4377(4) -0.0686(3) 0.7475(3) 0.0138(6) Uani 1 1 d .
N1 N 0.2963(3) -0.0444(2) 0.78594(19) 0.0127(5) Uani 1 1 d .
N3 N 0.4948(3) -0.1643(2) 0.78696(19) 0.0134(5) Uani 1 1 d .
N2 N 0.2138(3) -0.1341(2) 0.79662(19) 0.0133(5) Uani 1 1 d .
N6 N 0.2684(3) -0.1554(2) 0.5856(2) 0.0162(5) Uani 1 1 d .
N4 N 0.4460(3) -0.2731(2) 0.7307(2) 0.0157(5) Uani 1 1 d .
N5 N 0.4054(3) -0.1073(2) 0.63248(19) 0.0139(5) Uani 1 1 d .
C1S C 0.7912(6) 0.5247(5) 1.0028(5) 0.0618(15) Uani 1 1 d .
H1S1 H 0.7795 0.5989 1.0463 0.093 Uiso 1 1 calc R
H1S2 H 0.8311 0.5356 0.9457 0.093 Uiso 1 1 calc R
H1S3 H 0.8576 0.4879 1.0405 0.093 Uiso 1 1 calc R
C8 C 0.0824(4) -0.3226(3) 0.8230(3) 0.0245(7) Uani 1 1 d .
H8A H 0.1040 -0.3447 0.7555 0.037 Uiso 1 1 calc R
H8B H 0.0236 -0.3867 0.8333 0.037 Uiso 1 1 calc R
H8C H 0.1734 -0.3018 0.8722 0.037 Uiso 1 1 calc R
C17 C 0.5199(3) -0.1001(3) 0.5866(2) 0.0145(6) Uani 1 1 d .
C21 C 0.0876(3) -0.2497(3) 0.4378(2) 0.0198(7) Uani 1 1 d .
C14 C 0.5664(4) -0.5266(4) 0.6880(4) 0.0539(15) Uani 1 1 d .
H14A H 0.5420 -0.6064 0.6473 0.081 Uiso 1 1 calc R
H14B H 0.6264 -0.5221 0.7524 0.081 Uiso 1 1 calc R
H14C H 0.6202 -0.4833 0.6530 0.081 Uiso 1 1 calc R
C18 C 0.4942(3) -0.1473(3) 0.4820(2) 0.0164(6) Uani 1 1 d .
H18 H 0.5716 -0.1469 0.4465 0.020 Uiso 1 1 calc R
C4 C 0.0854(3) -0.1196(3) 0.8195(2) 0.0144(6) Uani 1 1 d .
C13 C 0.4263(4) -0.4763(3) 0.7053(3) 0.0249(8) Uani 1 1 d .
C11 C 0.5363(3) -0.3288(3) 0.8750(3) 0.0212(7) Uani 1 1 d .
H11 H 0.5445 -0.3881 0.9057 0.025 Uiso 1 1 calc R
C22 C -0.0055(4) -0.2549(4) 0.5159(3) 0.0325(9) Uani 1 1 d .
H22A H -0.0048 -0.1779 0.5594 0.049 Uiso 1 1 calc R
H22B H 0.0340 -0.3024 0.5562 0.049 Uiso 1 1 calc R
H22C H -0.1054 -0.2879 0.4823 0.049 Uiso 1 1 calc R
C20 C 0.2437(3) -0.1972(3) 0.4882(2) 0.0161(6) Uani 1 1 d .
C1 C 0.2594(3) 0.0606(3) 0.7992(2) 0.0151(6) Uani 1 1 d .
C24 C 0.0255(4) -0.1768(3) 0.3742(3) 0.0280(8) Uani 1 1 d .
H24A H 0.0297 -0.0987 0.4166 0.042 Uiso 1 1 calc R
H24B H -0.0757 -0.2084 0.3430 0.042 Uiso 1 1 calc R
H24C H 0.0826 -0.1766 0.3221 0.042 Uiso 1 1 calc R
C3 C 0.0325(3) -0.0128(3) 0.8293(2) 0.0167(6) Uani 1 1 d .
H3 H -0.0623 -0.0043 0.8424 0.020 Uiso 1 1 calc R
C12 C 0.4697(3) -0.3539(3) 0.7727(3) 0.0174(6) Uani 1 1 d .
C2 C 0.1196(3) 0.0770(3) 0.8198(2) 0.0174(6) Uani 1 1 d .
H2 H 0.0869 0.1490 0.8269 0.021 Uiso 1 1 calc R
C6 C -0.0332(3) -0.1857(3) 0.9417(3) 0.0210(7) Uani 1 1 d .
H6A H 0.0586 -0.1623 0.9901 0.032 Uiso 1 1 calc R
H6B H -0.0885 -0.2504 0.9534 0.032 Uiso 1 1 calc R
H6C H -0.0897 -0.1220 0.9494 0.032 Uiso 1 1 calc R
C19 C 0.3569(3) -0.1935(3) 0.4327(2) 0.0164(6) Uani 1 1 d .
H19 H 0.3366 -0.2230 0.3620 0.020 Uiso 1 1 calc R
C23 C 0.0884(4) -0.3706(3) 0.3711(3) 0.0315(9) Uani 1 1 d .
H23A H -0.0112 -0.4049 0.3378 0.047 Uiso 1 1 calc R
H23B H 0.1293 -0.4168 0.4121 0.047 Uiso 1 1 calc R
H23C H 0.1475 -0.3673 0.3207 0.047 Uiso 1 1 calc R
C7 C -0.1459(3) -0.2542(3) 0.7588(3) 0.0209(7) Uani 1 1 d .
H7A H -0.1998 -0.1890 0.7666 0.031 Uiso 1 1 calc R
H7B H -0.2040 -0.3179 0.7702 0.031 Uiso 1 1 calc R
H7C H -0.1255 -0.2771 0.6910 0.031 Uiso 1 1 calc R
C10 C 0.5881(3) -0.2187(3) 0.9286(3) 0.0189(6) Uani 1 1 d .
H10 H 0.6334 -0.1999 0.9969 0.023 Uiso 1 1 calc R
C16 C 0.3354(4) -0.4793(3) 0.6050(3) 0.0323(9) Uani 1 1 d .
H16A H 0.2446 -0.4493 0.6158 0.048 Uiso 1 1 calc R
H16B H 0.3134 -0.5580 0.5615 0.048 Uiso 1 1 calc R
H16C H 0.3900 -0.4324 0.5732 0.048 Uiso 1 1 calc R
C9 C 0.5727(3) -0.1331(3) 0.8802(2) 0.0139(6) Uani 1 1 d .
C5 C -0.0016(3) -0.2206(3) 0.8354(2) 0.0164(6) Uani 1 1 d .
C15 C 0.3386(4) -0.5457(3) 0.7575(3) 0.0342(9) Uani 1 1 d .
H15A H 0.2523 -0.5105 0.7718 0.051 Uiso 1 1 calc R
H15B H 0.3989 -0.5469 0.8202 0.051 Uiso 1 1 calc R
H15C H 0.3089 -0.6238 0.7137 0.051 Uiso 1 1 calc R

loop_
_atom_site_aniso_label
_atom_site_aniso_U_11
_atom_site_aniso_U_22
_atom_site_aniso_U_33
_atom_site_aniso_U_23
_atom_site_aniso_U_13
_atom_site_aniso_U_12
Ni1 0.01083(18) 0.0168(2) 0.0161(2) 0.00439(16) -0.00048(14) -0.00083(14)
Cl1 0.0219(4) 0.0238(4) 0.0225(4) 0.0059(3) -0.0008(3) -0.0076(3)
O2S 0.079(3) 0.084(3) 0.079(3) 0.018(3) 0.008(3) 0.008(3)
S3 0.0090(3) 0.0212(4) 0.0185(4) 0.0054(3) 0.0006(3) 0.0004(3)
S1 0.0175(4) 0.0172(4) 0.0259(4) 0.0094(3) 0.0027(3) 0.0026(3)
S2 0.0136(3) 0.0171(4) 0.0138(4) 0.0022(3) 0.0004(3) -0.0013(3)
B1 0.0104(14) 0.0154(16) 0.0149(17) 0.0027(13) 0.0028(12) 0.0030(12)
N1 0.0104(11) 0.0147(12) 0.0116(12) 0.0024(10) 0.0000(9) 0.0025(9)
N3 0.0082(11) 0.0154(12) 0.0143(13) 0.0007(10) 0.0022(9) 0.0011(9)
N2 0.0081(11) 0.0176(13) 0.0127(12) 0.0029(10) 0.0005(9) 0.0013(9)
N6 0.0088(11) 0.0198(13) 0.0182(14) 0.0050(11) -0.0005(10) 0.0004(10)
N4 0.0079(11) 0.0139(12) 0.0213(14) -0.0012(10) 0.0024(10) 0.0019(9)
N5 0.0079(11) 0.0180(13) 0.0143(13) 0.0036(10) -0.0005(9) 0.0013(9)
C1S 0.060(3) 0.049(3) 0.081(4) 0.035(3) 0.001(3) 0.004(3)
C8 0.0168(16) 0.0190(17) 0.042(2) 0.0122(15) 0.0114(14) 0.0059(13)
C17 0.0100(13) 0.0173(15) 0.0170(15) 0.0064(12) 0.0023(11) 0.0031(11)
C21 0.0123(14) 0.0256(17) 0.0170(16) 0.0028(13) -0.0010(12) -0.0023(12)
C14 0.023(2) 0.026(2) 0.087(4) -0.025(2) 0.003(2) 0.0091(16)
C18 0.0137(14) 0.0164(15) 0.0200(16) 0.0050(12) 0.0048(12) 0.0043(11)
C4 0.0086(13) 0.0186(15) 0.0147(15) 0.0029(12) 0.0010(11) 0.0040(11)
C13 0.0153(15) 0.0143(16) 0.037(2) -0.0024(14) -0.0009(14) 0.0025(12)
C11 0.0137(14) 0.0185(16) 0.0312(19) 0.0074(14) 0.0019(13) 0.0049(12)
C22 0.0172(17) 0.049(2) 0.0236(19) 0.0050(17) 0.0007(14) -0.0120(16)
C20 0.0135(14) 0.0163(15) 0.0161(15) 0.0032(12) -0.0008(11) 0.0016(11)
C1 0.0145(14) 0.0178(15) 0.0125(14) 0.0057(12) -0.0013(11) 0.0016(11)
C24 0.0109(15) 0.041(2) 0.032(2) 0.0148(17) -0.0024(13) 0.0032(14)
C3 0.0116(13) 0.0221(16) 0.0163(15) 0.0034(12) 0.0023(11) 0.0081(12)
C12 0.0073(13) 0.0168(15) 0.0260(17) 0.0022(13) 0.0037(11) 0.0026(11)
C2 0.0164(15) 0.0189(16) 0.0170(16) 0.0055(12) 0.0006(12) 0.0075(12)
C6 0.0128(14) 0.0289(18) 0.0215(17) 0.0085(14) 0.0021(12) 0.0014(13)
C19 0.0161(14) 0.0177(15) 0.0143(15) 0.0033(12) 0.0013(11) 0.0040(12)
C23 0.0188(17) 0.028(2) 0.036(2) -0.0031(16) -0.0024(15) -0.0036(14)
C7 0.0107(14) 0.0285(18) 0.0196(17) 0.0034(14) 0.0001(12) -0.0006(12)
C10 0.0123(14) 0.0240(17) 0.0196(16) 0.0050(13) 0.0015(12) 0.0051(12)
C16 0.033(2) 0.0221(18) 0.031(2) -0.0034(16) 0.0008(16) -0.0046(15)
C9 0.0054(12) 0.0181(15) 0.0174(15) 0.0025(12) 0.0033(10) 0.0033(11)
C5 0.0088(13) 0.0201(16) 0.0203(16) 0.0052(13) 0.0033(11) 0.0034(11)
C15 0.0280(19) 0.0202(18) 0.049(3) 0.0113(17) -0.0095(17) -0.0003(15)

loop_
_atom_type_symbol
_atom_type_description
_atom_type_scat_dispersion_real
_atom_type_scat_dispersion_imag
_atom_type_scat_source
Ni Ni 0.3393 1.1124 'International Tables Vol C Tables 4.2.6.8 and 6.1.1.4'
Cl Cl 0.1484 0.1585 'International Tables Vol C Tables 4.2.6.8 and 6.1.1.4'
O O 0.0106 0.0060 'International Tables Vol C Tables 4.2.6.8 and 6.1.1.4'
S S 0.1246 0.1234 'International Tables Vol C Tables 4.2.6.8 and 6.1.1.4'
N N 0.0061 0.0033 'International Tables Vol C Tables 4.2.6.8 and 6.1.1.4'
C C 0.0033 0.0016 'International Tables Vol C Tables 4.2.6.8 and 6.1.1.4'
H H 0.0000 0.0000 'International Tables Vol C Tables 4.2.6.8 and 6.1.1.4'
B B 0.0013 0.0007 'International Tables Vol C Tables 4.2.6.8 and 6.1.1.4'

loop_
_geom_angle_atom_site_label_1
_geom_angle_atom_site_label_2
_geom_angle_atom_site_label_3
_geom_angle
B1 Ni1 S2 83.10(10)
B1 Ni1 S1 83.63(10)
S2 Ni1 S1 114.77(3)
B1 Ni1 S3 81.54(10)
S2 Ni1 S3 111.16(4)
S1 Ni1 S3 129.27(4)
B1 Ni1 Cl1 177.49(11)
S2 Ni1 Cl1 99.07(3)
S1 Ni1 Cl1 96.56(4)
S3 Ni1 Cl1 96.45(4)
C17 S3 Ni1 98.02(11)
C1 S1 Ni1 100.59(11)
C9 S2 Ni1 100.79(11)
N5 B1 N3 109.9(3)
N5 B1 N1 109.4(2)
N3 B1 N1 107.7(3)
N5 B1 Ni1 108.3(2)
N3 B1 Ni1 110.2(2)
N1 B1 Ni1 111.3(2)
C1 N1 N2 125.0(3)
C1 N1 B1 118.3(3)
N2 N1 B1 116.5(2)
C9 N3 N4 125.2(3)
C9 N3 B1 116.7(3)
N4 N3 B1 117.4(2)
C4 N2 N1 118.4(3)
C20 N6 N5 117.8(3)
C12 N4 N3 117.4(3)
C17 N5 N6 125.0(3)
C17 N5 B1 116.8(2)
N6 N5 B1 117.8(2)
N5 C17 C18 117.2(3)
N5 C17 S3 116.4(2)
C18 C17 S3 126.3(2)
C24 C21 C20 108.7(3)
C24 C21 C22 109.6(3)
C20 C21 C22 110.7(3)
C24 C21 C23 109.7(3)
C20 C21 C23 108.7(3)
C22 C21 C23 109.4(3)
C19 C18 C17 119.0(3)
N2 C4 C3 120.8(3)
N2 C4 C5 116.9(3)
C3 C4 C5 122.2(3)
C12 C13 C16 110.8(3)
C12 C13 C14 107.6(3)
C16 C13 C14 109.4(4)
C12 C13 C15 109.4(3)
C16 C13 C15 109.7(3)
C14 C13 C15 110.0(4)
C10 C11 C12 119.3(3)
N6 C20 C19 121.5(3)
N6 C20 C21 116.3(3)
C19 C20 C21 122.2(3)
N1 C1 C2 117.6(3)
N1 C1 S1 116.7(2)
C2 C1 S1 125.6(2)
C2 C3 C4 119.4(3)
N4 C12 C11 121.6(3)
N4 C12 C13 116.5(3)
C11 C12 C13 121.9(3)
C3 C2 C1 118.6(3)
C18 C19 C20 119.4(3)
C11 C10 C9 118.5(3)
N3 C9 C10 117.3(3)
N3 C9 S2 116.6(2)
C10 C9 S2 126.1(2)
C4 C5 C8 111.2(2)
C4 C5 C6 108.4(3)
C8 C5 C6 109.1(3)
C4 C5 C7 109.1(3)
C8 C5 C7 109.4(3)
C6 C5 C7 109.6(3)

loop_
_geom_bond_atom_site_label_1
_geom_bond_atom_site_label_2
_geom_bond_distance
Ni1 B1 2.016(3)
Ni1 S2 2.2678(10)
Ni1 S1 2.2777(10)
Ni1 S3 2.2989(10)
Ni1 Cl1 2.3171(9)
O2S C1S 1.417(7)
S3 C17 1.711(3)
S1 C1 1.723(3)
S2 C9 1.714(3)
B1 N5 1.539(4)
B1 N3 1.540(4)
B1 N1 1.541(4)
N1 C1 1.342(4)
N1 N2 1.349(4)
N3 C9 1.340(4)
N3 N4 1.355(4)
N2 C4 1.316(4)
N6 C20 1.309(4)
N6 N5 1.354(3)
N4 C12 1.310(4)
N5 C17 1.353(4)
C8 C5 1.530(4)
C17 C18 1.408(4)
C21 C24 1.527(5)
C21 C20 1.527(4)
C21 C22 1.528(5)
C21 C23 1.533(5)
C14 C13 1.534(5)
C18 C19 1.359(4)
C4 C3 1.429(4)
C4 C5 1.514(4)
C13 C12 1.528(4)
C13 C16 1.529(5)
C13 C15 1.538(6)
C11 C10 1.363(5)
C11 C12 1.422(5)
C20 C19 1.426(4)
C1 C2 1.414(4)
C3 C2 1.366(5)
C6 C5 1.534(5)
C7 C5 1.544(4)
C10 C9 1.412(5)
